data_7229889
loop_
_publ_author_name
'Feng, Qi'
'Wang, Jiali'
'Ding, Shiyuan'
'Chen, Yang'
'Diao, Guowang'
'Zhu, Pingting'

_publ_section_title
;
 Polymorphism and solvates of 1-acetyl-3-(phenyl)-5-(1-pyrenyl)pyrazoline:
 the structures, thermal and optical-physical properties
;
_journal_issue 5
_journal_name_full CrystEngComm
_journal_page_first 661
_journal_paper_doi 10.1039/C7CE01990D
_journal_volume 20
_journal_year 2018
_chemical_formula_sum 'C30 H26 N2 O3'
_chemical_formula_weight 462.53
_chemical_name_systematic
;         
1-acetyl-3-(phenyl)-5-(1-pyrenyl) pyrazoline-propanoic acid solvate
;
_space_group_crystal_system orthorhombic
_space_group_IT_number 33
_space_group_name_Hall 'P 2c -2n'
_space_group_name_H-M_alt 'P n a 21'
_symmetry_space_group_name_Hall 'P 2c -2n'
_symmetry_space_group_name_H-M 'P n a 21'
_atom_sites_solution_hydrogens geom
_audit_creation_method SHELXL-2014/7
_audit_update_record
;
2017-10-19 deposited with the CCDC.
2017-12-13 downloaded from the CCDC.
;
_cell_angle_alpha 90
_cell_angle_beta 90
_cell_angle_gamma 90
_cell_formula_units_Z 4
_cell_length_a 10.5529(18)
_cell_length_b 25.439(5)
_cell_length_c 8.9279(15)
_cell_measurement_reflns_used 7548
_cell_measurement_temperature 296(2)
_cell_measurement_theta_max 23.94
_cell_measurement_theta_min 2.51
_cell_volume 2396.7(7)
_computing_structure_refinement 'SHELXL-2014/7 (Sheldrick, 2014)'
_diffrn_ambient_temperature 296(2)
_diffrn_measured_fraction_theta_full 0.996
_diffrn_measured_fraction_theta_max 0.990
_diffrn_measurement_device_type 'Bruker APEX-II CCD'
_diffrn_radiation_type MoK\a
_diffrn_radiation_wavelength 0.71073
_diffrn_reflns_av_R_equivalents 0.0360
_diffrn_reflns_av_unetI/netI 0.0429
_diffrn_reflns_Laue_measured_fraction_full 0.996
_diffrn_reflns_Laue_measured_fraction_max 0.990
_diffrn_reflns_limit_h_max 13
_diffrn_reflns_limit_h_min -13
_diffrn_reflns_limit_k_max 33
_diffrn_reflns_limit_k_min -27
_diffrn_reflns_limit_l_max 11
_diffrn_reflns_limit_l_min -11
_diffrn_reflns_number 20995
_diffrn_reflns_point_group_measured_fraction_full 0.971
_diffrn_reflns_point_group_measured_fraction_max 0.956
_diffrn_reflns_theta_full 25.242
_diffrn_reflns_theta_max 27.530
_diffrn_reflns_theta_min 2.418
_exptl_absorpt_coefficient_mu 0.083
_exptl_crystal_colour yellow
_exptl_crystal_density_diffrn 1.282
_exptl_crystal_description needle
_exptl_crystal_F_000 976
_exptl_crystal_size_max 0.100
_exptl_crystal_size_mid 0.050
_exptl_crystal_size_min 0.030
_refine_diff_density_max 0.138
_refine_diff_density_min -0.131
_refine_diff_density_rms 0.026
_refine_ls_abs_structure_details
;
 Flack x determined using 1284 quotients [(I+)-(I-)]/[(I+)+(I-)]
 (Parsons, Flack and Wagner, Acta Cryst. B69 (2013) 249-259).
;
_refine_ls_abs_structure_Flack 0.1(4)
_refine_ls_extinction_coef 0.029(3)
_refine_ls_extinction_expression Fc^*^=kFc[1+0.001xFc^2^\l^3^/sin(2\q)]^-1/4^
_refine_ls_extinction_method 'SHELXL-2014/7 (Sheldrick 2014'
_refine_ls_goodness_of_fit_ref 1.016
_refine_ls_hydrogen_treatment constr
_refine_ls_matrix_type full
_refine_ls_number_parameters 320
_refine_ls_number_reflns 5269
_refine_ls_number_restraints 1
_refine_ls_restrained_S_all 1.016
_refine_ls_R_factor_all 0.0782
_refine_ls_R_factor_gt 0.0429
_refine_ls_shift/su_max 0.017
_refine_ls_shift/su_mean 0.000
_refine_ls_structure_factor_coef Fsqd
_refine_ls_weighting_details 'w=1/[\s^2^(Fo^2^)+(0.0540P)^2^+0.1018P] where P=(Fo^2^+2Fc^2^)/3'
_refine_ls_weighting_scheme calc
_refine_ls_wR_factor_gt 0.0915
_refine_ls_wR_factor_ref 0.1030
_reflns_Friedel_coverage 0.814
_reflns_Friedel_fraction_full 0.942
_reflns_Friedel_fraction_max 0.917
_reflns_number_gt 3608
_reflns_number_total 5269
_reflns_threshold_expression 'I > 2\s(I)'
_cod_data_source_file c7ce01990d2.cif
_cod_data_source_block fq9005_a
_cod_depositor_comments 'Adding full bibliography for 7229888--7229890.cif.'
_cod_original_cell_volume 2396.8(7)
_cod_database_code 7229889
_shelx_shelxl_version_number 2014/7
_shelx_space_group_comment
;
The symmetry employed for this shelxl refinement is uniquely defined
by the following loop, which should always be used as a source of
symmetry information in preference to the above space-group names.
They are only intended as comments.
;
_shelx_estimated_absorpt_t_min 0.992
_shelx_estimated_absorpt_t_max 0.998

loop_
_space_group_symop_operation_xyz
'x, y, z'
'-x, -y, z+1/2'
'-x+1/2, y+1/2, z+1/2'
'x+1/2, -y+1/2, z'

loop_
_atom_site_label
_atom_site_type_symbol
_atom_site_fract_x
_atom_site_fract_y
_atom_site_fract_z
_atom_site_U_iso_or_equiv
_atom_site_adp_type
_atom_site_occupancy
_atom_site_site_symmetry_order
_atom_site_calc_flag
_atom_site_refinement_flags_posn
_atom_site_refinement_flags_adp
C1 C 0.5452(2) 0.57301(11) 0.4809(3) 0.0539(7) Uani 1 1 d . .
H1 H 0.5945 0.5490 0.5336 0.065 Uiso 1 1 calc R U
C2 C 0.5771(3) 0.62440(12) 0.4825(4) 0.0672(8) Uani 1 1 d . .
H2 H 0.6475 0.6348 0.5377 0.081 Uiso 1 1 calc R U
C3 C 0.5071(3) 0.66320(11) 0.4026(3) 0.0637(8) Uani 1 1 d . .
C4 C 0.4007(3) 0.64699(10) 0.3197(3) 0.0540(7) Uani 1 1 d . .
C5 C 0.3654(2) 0.59251(9) 0.3165(3) 0.0435(6) Uani 1 1 d . .
C6 C 0.4365(2) 0.55469(9) 0.3994(3) 0.0407(5) Uani 1 1 d . .
C7 C 0.5394(4) 0.71679(13) 0.4022(5) 0.0917(11) Uani 1 1 d . .
H7 H 0.6099 0.7281 0.4557 0.110 Uiso 1 1 calc R U
C8 C 0.4680(5) 0.75271(14) 0.3234(5) 0.1051(14) Uani 1 1 d . .
H8 H 0.4903 0.7881 0.3249 0.126 Uiso 1 1 calc R U
C9 C 0.3646(5) 0.73679(13) 0.2429(5) 0.0928(12) Uani 1 1 d . .
H9 H 0.3177 0.7618 0.1909 0.111 Uiso 1 1 calc R U
C10 C 0.3275(3) 0.68432(11) 0.2367(3) 0.0661(8) Uani 1 1 d . .
C11 C 0.2215(3) 0.66615(13) 0.1517(4) 0.0709(9) Uani 1 1 d . .
H11 H 0.1738 0.6903 0.0976 0.085 Uiso 1 1 calc R U
C12 C 0.1892(2) 0.61579(12) 0.1477(3) 0.0615(7) Uani 1 1 d . .
H12 H 0.1202 0.6054 0.0899 0.074 Uiso 1 1 calc R U
C13 C 0.2587(2) 0.57689(9) 0.2310(3) 0.0475(6) Uani 1 1 d . .
C14 C 0.2257(2) 0.52388(10) 0.2296(3) 0.0520(6) Uani 1 1 d . .
H14 H 0.1569 0.5128 0.1726 0.062 Uiso 1 1 calc R U
C15 C 0.2933(2) 0.48767(9) 0.3112(3) 0.0484(6) Uani 1 1 d . .
H15 H 0.2686 0.4526 0.3088 0.058 Uiso 1 1 calc R U
C16 C 0.3972(2) 0.50193(9) 0.3970(3) 0.0412(5) Uani 1 1 d . .
C17 C 0.4675(2) 0.45986(9) 0.4853(3) 0.0458(6) Uani 1 1 d . .
H17 H 0.5139 0.4760 0.5685 0.055 Uiso 1 1 calc R U
C18 C 0.5574(2) 0.42563(9) 0.3918(3) 0.0497(6) Uani 1 1 d . .
H18A H 0.5575 0.4365 0.2877 0.060 Uiso 1 1 calc R U
H18B H 0.6432 0.4273 0.4304 0.060 Uiso 1 1 calc R U
C19 C 0.5031(2) 0.37136(9) 0.4089(3) 0.0491(6) Uani 1 1 d . .
C20 C 0.2857(2) 0.42975(11) 0.6415(3) 0.0532(6) Uani 1 1 d . .
C21 C 0.1974(3) 0.38623(12) 0.6797(4) 0.0728(9) Uani 1 1 d . .
H21A H 0.1377 0.3981 0.7533 0.109 Uiso 1 1 calc R U
H21B H 0.2447 0.3571 0.7191 0.109 Uiso 1 1 calc R U
H21C H 0.1529 0.3753 0.5912 0.109 Uiso 1 1 calc R U
C22 C 0.5579(3) 0.32318(11) 0.3451(3) 0.0558(7) Uani 1 1 d . .
C23 C 0.5097(3) 0.27436(12) 0.3817(4) 0.0760(9) Uani 1 1 d . .
H23 H 0.4389 0.2718 0.4432 0.091 Uiso 1 1 calc R U
C24 C 0.5668(4) 0.22922(14) 0.3268(5) 0.0985(12) Uani 1 1 d . .
H24 H 0.5341 0.1964 0.3516 0.118 Uiso 1 1 calc R U
C25 C 0.6695(4) 0.23265(18) 0.2376(6) 0.1127(15) Uani 1 1 d . .
H25 H 0.7079 0.2022 0.2023 0.135 Uiso 1 1 calc R U
C26 C 0.7176(4) 0.28087(18) 0.1987(6) 0.1199(17) Uani 1 1 d . .
H26 H 0.7877 0.2831 0.1359 0.144 Uiso 1 1 calc R U
C27 C 0.6621(3) 0.32582(13) 0.2527(5) 0.0842(10) Uani 1 1 d . .
H27 H 0.6953 0.3584 0.2265 0.101 Uiso 1 1 calc R U
N1 N 0.3786(2) 0.41976(8) 0.5430(2) 0.0498(5) Uani 1 1 d . .
N2 N 0.4036(2) 0.36906(8) 0.4915(3) 0.0519(5) Uani 1 1 d . .
O1 O 0.27671(18) 0.47516(8) 0.6919(2) 0.0644(5) Uani 1 1 d . .
C28 C 0.0141(5) 0.60897(19) 0.5423(4) 0.1229(17) Uani 1 1 d . .
H28A H -0.0761 0.6054 0.5518 0.184 Uiso 1 1 calc R U
H28B H 0.0368 0.6091 0.4382 0.184 Uiso 1 1 calc R U
H28C H 0.0407 0.6414 0.5877 0.184 Uiso 1 1 calc R U
C29 C 0.0776(3) 0.56400(12) 0.6188(4) 0.0675(8) Uani 1 1 d . .
H29A H 0.1686 0.5677 0.6072 0.081 Uiso 1 1 calc R U
H29B H 0.0525 0.5316 0.5698 0.081 Uiso 1 1 calc R U
C30 C 0.0473(3) 0.56002(11) 0.7813(3) 0.0587(7) Uani 1 1 d . .
O2 O 0.1052(2) 0.52166(8) 0.8563(2) 0.0728(6) Uani 1 1 d . .
H2A H 0.1518 0.5054 0.7994 0.109 Uiso 1 1 calc R U
O3 O -0.0256(2) 0.58843(9) 0.8452(3) 0.0846(7) Uani 1 1 d . .

loop_
_atom_site_aniso_label
_atom_site_aniso_U_11
_atom_site_aniso_U_22
_atom_site_aniso_U_33
_atom_site_aniso_U_23
_atom_site_aniso_U_13
_atom_site_aniso_U_12
C1 0.0573(15) 0.0541(17) 0.0503(15) -0.0015(13) -0.0048(13) -0.0074(12)
C2 0.0716(18) 0.0631(19) 0.0669(18) -0.0127(15) -0.0091(16) -0.0228(15)
C3 0.086(2) 0.0445(16) 0.0610(17) -0.0055(14) 0.0115(17) -0.0124(14)
C4 0.0736(18) 0.0407(14) 0.0476(14) 0.0000(12) 0.0167(14) 0.0017(12)
C5 0.0503(13) 0.0408(13) 0.0394(12) 0.0002(10) 0.0076(11) 0.0011(10)
C6 0.0456(13) 0.0405(13) 0.0359(11) -0.0038(11) 0.0053(11) -0.0005(10)
C7 0.128(3) 0.056(2) 0.091(3) -0.009(2) 0.011(2) -0.032(2)
C8 0.169(4) 0.0406(19) 0.106(3) 0.003(2) 0.024(3) -0.020(2)
C9 0.145(3) 0.0436(19) 0.090(3) 0.0108(18) 0.028(3) 0.012(2)
C10 0.099(2) 0.0420(16) 0.0570(17) 0.0075(13) 0.0233(18) 0.0125(15)
C11 0.086(2) 0.068(2) 0.0581(18) 0.0147(15) 0.0090(18) 0.0300(18)
C12 0.0622(17) 0.070(2) 0.0519(16) 0.0087(14) 0.0020(15) 0.0199(14)
C13 0.0481(13) 0.0518(16) 0.0426(13) 0.0060(11) 0.0043(12) 0.0062(11)
C14 0.0438(13) 0.0612(17) 0.0509(15) 0.0021(13) -0.0070(13) -0.0060(12)
C15 0.0521(14) 0.0432(14) 0.0501(14) -0.0003(11) -0.0022(13) -0.0078(11)
C16 0.0465(12) 0.0371(12) 0.0400(11) 0.0014(11) 0.0040(11) -0.0009(10)
C17 0.0518(13) 0.0392(13) 0.0465(14) 0.0013(11) -0.0045(12) -0.0015(11)
C18 0.0497(13) 0.0479(15) 0.0517(14) 0.0024(12) -0.0007(12) 0.0016(11)
C19 0.0517(15) 0.0457(15) 0.0499(14) -0.0013(12) -0.0062(13) 0.0057(11)
C20 0.0599(15) 0.0554(17) 0.0444(14) 0.0107(13) 0.0030(13) 0.0099(13)
C21 0.0688(19) 0.079(2) 0.070(2) 0.0165(16) 0.0159(16) -0.0039(15)
C22 0.0597(16) 0.0516(17) 0.0559(15) -0.0077(13) -0.0098(14) 0.0104(12)
C23 0.095(2) 0.0497(18) 0.083(2) -0.0104(17) 0.001(2) 0.0088(15)
C24 0.127(3) 0.055(2) 0.114(3) -0.020(2) -0.013(3) 0.014(2)
C25 0.105(3) 0.086(3) 0.147(4) -0.051(3) -0.004(3) 0.034(2)
C26 0.090(3) 0.103(3) 0.167(5) -0.059(3) 0.030(3) 0.012(2)
C27 0.074(2) 0.070(2) 0.108(3) -0.0290(19) 0.017(2) 0.0067(16)
N1 0.0606(12) 0.0385(12) 0.0504(12) 0.0044(9) 0.0087(10) 0.0040(9)
N2 0.0590(13) 0.0401(12) 0.0565(12) 0.0014(10) 0.0042(12) 0.0043(10)
O1 0.0766(12) 0.0591(12) 0.0576(11) -0.0014(10) 0.0109(10) 0.0172(9)
C28 0.159(4) 0.136(4) 0.073(3) 0.014(2) -0.007(3) 0.071(3)
C29 0.0687(18) 0.071(2) 0.0630(19) -0.0061(15) -0.0037(15) 0.0093(15)
C30 0.0562(16) 0.0575(17) 0.0622(18) -0.0139(15) 0.0012(14) -0.0037(14)
O2 0.0849(14) 0.0802(14) 0.0532(12) -0.0028(10) 0.0144(11) 0.0142(11)
O3 0.0791(13) 0.0890(16) 0.0857(16) -0.0255(13) 0.0133(13) 0.0180(12)

loop_
_atom_type_symbol
_atom_type_description
_atom_type_scat_dispersion_real
_atom_type_scat_dispersion_imag
_atom_type_scat_source
C C 0.0033 0.0016 'International Tables Vol C Tables 4.2.6.8 and 6.1.1.4'
H H 0.0000 0.0000 'International Tables Vol C Tables 4.2.6.8 and 6.1.1.4'
N N 0.0061 0.0033 'International Tables Vol C Tables 4.2.6.8 and 6.1.1.4'
O O 0.0106 0.0060 'International Tables Vol C Tables 4.2.6.8 and 6.1.1.4'

loop_
_geom_angle_atom_site_label_1
_geom_angle_atom_site_label_2
_geom_angle_atom_site_label_3
_geom_angle
C2 C1 C6 121.3(3)
C2 C1 H1 119.4
C6 C1 H1 119.4
C1 C2 C3 122.4(3)
C1 C2 H2 118.8
C3 C2 H2 118.8
C4 C3 C7 118.5(3)
C4 C3 C2 118.3(2)
C7 C3 C2 123.2(3)
C3 C4 C10 120.6(2)
C3 C4 C5 120.0(2)
C10 C4 C5 119.4(3)
C13 C5 C6 120.5(2)
C13 C5 C4 119.2(2)
C6 C5 C4 120.3(2)
C16 C6 C5 118.7(2)
C16 C6 C1 123.6(2)
C5 C6 C1 117.7(2)
C8 C7 C3 120.8(4)
C8 C7 H7 119.6
C3 C7 H7 119.6
C9 C8 C7 120.6(3)
C9 C8 H8 119.7
C7 C8 H8 119.7
C8 C9 C10 121.9(4)
C8 C9 H9 119.0
C10 C9 H9 119.0
C9 C10 C11 123.5(3)
C9 C10 C4 117.6(3)
C11 C10 C4 118.9(3)
C12 C11 C10 121.9(3)
C12 C11 H11 119.1
C10 C11 H11 119.1
C11 C12 C13 121.3(3)
C11 C12 H12 119.4
C13 C12 H12 119.4
C14 C13 C5 118.4(2)
C14 C13 C12 122.3(2)
C5 C13 C12 119.4(2)
C15 C14 C13 121.0(2)
C15 C14 H14 119.5
C13 C14 H14 119.5
C14 C15 C16 121.9(2)
C14 C15 H15 119.1
C16 C15 H15 119.1
C15 C16 C6 119.5(2)
C15 C16 C17 119.2(2)
C6 C16 C17 121.3(2)
N1 C17 C16 110.87(19)
N1 C17 C18 100.95(18)
C16 C17 C18 114.8(2)
N1 C17 H17 110.0
C16 C17 H17 110.0
C18 C17 H17 110.0
C19 C18 C17 103.3(2)
C19 C18 H18A 111.1
C17 C18 H18A 111.1
C19 C18 H18B 111.1
C17 C18 H18B 111.1
H18A C18 H18B 109.1
N2 C19 C22 120.4(2)
N2 C19 C18 114.3(2)
C22 C19 C18 125.2(2)
O1 C20 N1 118.0(2)
O1 C20 C21 124.1(3)
N1 C20 C21 117.8(3)
C20 C21 H21A 109.5
C20 C21 H21B 109.5
H21A C21 H21B 109.5
C20 C21 H21C 109.5
H21A C21 H21C 109.5
H21B C21 H21C 109.5
C27 C22 C23 118.6(3)
C27 C22 C19 120.4(3)
C23 C22 C19 120.9(3)
C22 C23 C24 120.1(4)
C22 C23 H23 119.9
C24 C23 H23 119.9
C25 C24 C23 120.3(4)
C25 C24 H24 119.8
C23 C24 H24 119.8
C24 C25 C26 120.3(3)
C24 C25 H25 119.8
C26 C25 H25 119.8
C25 C26 C27 119.9(4)
C25 C26 H26 120.1
C27 C26 H26 120.1
C26 C27 C22 120.7(4)
C26 C27 H27 119.6
C22 C27 H27 119.6
C20 N1 N2 122.0(2)
C20 N1 C17 124.2(2)
N2 N1 C17 113.81(19)
C19 N2 N1 107.5(2)
C29 C28 H28A 109.5
C29 C28 H28B 109.5
H28A C28 H28B 109.5
C29 C28 H28C 109.5
H28A C28 H28C 109.5
H28B C28 H28C 109.5
C28 C29 C30 113.7(3)
C28 C29 H29A 108.8
C30 C29 H29A 108.8
C28 C29 H29B 108.8
C30 C29 H29B 108.8
H29A C29 H29B 107.7
O3 C30 O2 119.7(3)
O3 C30 C29 124.1(3)
O2 C30 C29 116.2(3)
C30 O2 H2A 109.5

loop_
_geom_bond_atom_site_label_1
_geom_bond_atom_site_label_2
_geom_bond_distance
C1 C2 1.350(4)
C1 C6 1.436(3)
C1 H1 0.9300
C2 C3 1.425(4)
C2 H2 0.9300
C3 C4 1.406(4)
C3 C7 1.406(4)
C4 C10 1.431(4)
C4 C5 1.435(3)
C5 C13 1.417(3)
C5 C6 1.427(3)
C6 C16 1.405(3)
C7 C8 1.377(6)
C7 H7 0.9300
C8 C9 1.368(6)
C8 H8 0.9300
C9 C10 1.392(5)
C9 H9 0.9300
C10 C11 1.429(5)
C11 C12 1.326(4)
C11 H11 0.9300
C12 C13 1.439(4)
C12 H12 0.9300
C13 C14 1.393(3)
C14 C15 1.374(3)
C14 H14 0.9300
C15 C16 1.386(3)
C15 H15 0.9300
C16 C17 1.522(3)
C17 N1 1.479(3)
C17 C18 1.534(4)
C17 H17 0.9800
C18 C19 1.502(3)
C18 H18A 0.9700
C18 H18B 0.9700
C19 N2 1.285(3)
C19 C22 1.470(4)
C20 O1 1.243(3)
C20 N1 1.341(3)
C20 C21 1.487(4)
C21 H21A 0.9600
C21 H21B 0.9600
C21 H21C 0.9600
C22 C27 1.377(4)
C22 C23 1.381(4)
C23 C24 1.386(5)
C23 H23 0.9300
C24 C25 1.347(6)
C24 H24 0.9300
C25 C26 1.373(6)
C25 H25 0.9300
C26 C27 1.372(5)
C26 H26 0.9300
C27 H27 0.9300
N1 N2 1.394(3)
C28 C29 1.492(5)
C28 H28A 0.9600
C28 H28B 0.9600
C28 H28C 0.9600
C29 C30 1.489(4)
C29 H29A 0.9700
C29 H29B 0.9700
C30 O3 1.200(3)
C30 O2 1.332(3)
O2 H2A 0.8200

loop_
_geom_hbond_atom_site_label_D
_geom_hbond_atom_site_label_H
_geom_hbond_atom_site_label_A
_geom_hbond_distance_DH
_geom_hbond_distance_HA
_geom_hbond_distance_DA
_geom_hbond_angle_DHA
O2 H2A O1 0.82 1.80 2.613(3) 169.9

loop_
_geom_torsion_atom_site_label_1
_geom_torsion_atom_site_label_2
_geom_torsion_atom_site_label_3
_geom_torsion_atom_site_label_4
_geom_torsion
C6 C1 C2 C3 -0.9(4)
C1 C2 C3 C4 0.2(4)
C1 C2 C3 C7 -179.6(3)
C7 C3 C4 C10 0.2(4)
C2 C3 C4 C10 -179.6(3)
C7 C3 C4 C5 179.5(3)
C2 C3 C4 C5 -0.3(4)
C3 C4 C5 C13 -179.3(2)
C10 C4 C5 C13 0.0(3)
C3 C4 C5 C6 1.1(3)
C10 C4 C5 C6 -179.5(2)
C13 C5 C6 C16 -1.3(3)
C4 C5 C6 C16 178.3(2)
C13 C5 C6 C1 178.7(2)
C4 C5 C6 C1 -1.8(3)
C2 C1 C6 C16 -178.4(3)
C2 C1 C6 C5 1.7(4)
C4 C3 C7 C8 0.5(5)
C2 C3 C7 C8 -179.7(3)
C3 C7 C8 C9 -0.5(6)
C7 C8 C9 C10 -0.2(6)
C8 C9 C10 C11 -178.8(4)
C8 C9 C10 C4 0.8(5)
C3 C4 C10 C9 -0.8(4)
C5 C4 C10 C9 179.8(3)
C3 C4 C10 C11 178.8(3)
C5 C4 C10 C11 -0.5(4)
C9 C10 C11 C12 179.7(3)
C4 C10 C11 C12 0.0(4)
C10 C11 C12 C13 0.9(4)
C6 C5 C13 C14 -0.3(3)
C4 C5 C13 C14 -179.8(2)
C6 C5 C13 C12 -179.6(2)
C4 C5 C13 C12 0.9(3)
C11 C12 C13 C14 179.4(3)
C11 C12 C13 C5 -1.4(4)
C5 C13 C14 C15 1.2(4)
C12 C13 C14 C15 -179.5(2)
C13 C14 C15 C16 -0.6(4)
C14 C15 C16 C6 -1.1(4)
C14 C15 C16 C17 179.7(2)
C5 C6 C16 C15 1.9(3)
C1 C6 C16 C15 -178.0(2)
C5 C6 C16 C17 -178.9(2)
C1 C6 C16 C17 1.2(4)
C15 C16 C17 N1 -35.5(3)
C6 C16 C17 N1 145.3(2)
C15 C16 C17 C18 78.0(3)
C6 C16 C17 C18 -101.2(3)
N1 C17 C18 C19 1.2(2)
C16 C17 C18 C19 -118.1(2)
C17 C18 C19 N2 -0.1(3)
C17 C18 C19 C22 -177.4(2)
N2 C19 C22 C27 177.9(3)
C18 C19 C22 C27 -4.9(4)
N2 C19 C22 C23 -5.0(4)
C18 C19 C22 C23 172.2(3)
C27 C22 C23 C24 0.6(5)
C19 C22 C23 C24 -176.5(3)
C22 C23 C24 C25 0.0(6)
C23 C24 C25 C26 -0.8(7)
C24 C25 C26 C27 1.0(7)
C25 C26 C27 C22 -0.4(7)
C23 C22 C27 C26 -0.4(5)
C19 C22 C27 C26 176.7(4)
O1 C20 N1 N2 173.8(2)
C21 C20 N1 N2 -8.2(3)
O1 C20 N1 C17 -2.9(4)
C21 C20 N1 C17 175.2(2)
C16 C17 N1 C20 -63.1(3)
C18 C17 N1 C20 174.9(2)
C16 C17 N1 N2 120.0(2)
C18 C17 N1 N2 -2.0(3)
C22 C19 N2 N1 176.3(2)
C18 C19 N2 N1 -1.1(3)
C20 N1 N2 C19 -174.9(2)
C17 N1 N2 C19 2.0(3)
C28 C29 C30 O3 3.3(5)
C28 C29 C30 O2 -177.6(3)
